data_4316566
loop_
_publ_author_name
'Clare E. Rowland'
'Christopher L. Cahill'

_publ_contact_author_address
;
Department of Chemistry
George Washington University
725 21st Street, NW
Washington, DC 20052
;
_publ_contact_author_email cahill@gwu.edu
_publ_contact_author_fax 202-994-5873
_publ_contact_author_name 'Christopher L. Cahill'
_publ_contact_author_phone 202-994-6959
_publ_section_title
;
 Capturing Hydrolysis Products in the Solid State: Effects of pH on Uranyl
 Squarates under Ambient Conditions
;
_journal_name_full 'Inorganic Chemistry'
_journal_page_first 8668
_journal_page_last 8673
_journal_paper_doi 10.1021/ic1000792
_journal_volume 49
_journal_year 2010
_chemical_formula_moiety 'C4 O8 U, 2(NH4)'
_chemical_formula_sum 'C4 H8 N2 O8 U'
_chemical_formula_weight 450.144
_chemical_name_systematic
; 
 ? 
;
_space_group_IT_number 57
_symmetry_cell_setting orthorhombic
_symmetry_space_group_name_Hall '-P 2c 2b'
_symmetry_space_group_name_H-M 'P b c m'
_atom_sites_solution_primary direct
_atom_sites_solution_secondary difmap
_audit_creation_method SHELXL-97
_cell_angle_alpha 90.00
_cell_angle_beta 90.00
_cell_angle_gamma 90.00
_cell_formula_units_Z 4
_cell_length_a 8.5157(4)
_cell_length_b 15.6838(8)
_cell_length_c 7.3980(4)
_cell_measurement_reflns_used 9240
_cell_measurement_temperature 100(2)
_cell_measurement_theta_max 29.376
_cell_measurement_theta_min 2.386
_cell_volume 988.07(9)
_computing_cell_refinement 'ApexII software suite (Bruker AXS)'
_computing_data_collection 'SMART v5.05 (Bruker AXS)'
_computing_data_reduction 'ApexII software suite (Bruker AXS)'
_computing_molecular_graphics 'ORTEP-3 for Windows (Farrugia, 1997)'
_computing_publication_material 'WINGX (Farrugia, 1998)'
_computing_structure_refinement 'SHELXL-97 (Sheldrick, 2008)'
_computing_structure_solution 'SHELXS-97 (Sheldrick, 2008)'
_diffrn_ambient_temperature 100(2)
_diffrn_measured_fraction_theta_full 0.996
_diffrn_measured_fraction_theta_max 0.996
_diffrn_measurement_device_type 'Bruker APEXII CCD'
_diffrn_measurement_method 'phi and omega scans'
_diffrn_radiation_monochromator graphite
_diffrn_radiation_source 'fine-focus sealed tube'
_diffrn_radiation_type MoK\a
_diffrn_radiation_wavelength 0.71073
_diffrn_reflns_av_R_equivalents 0.0613
_diffrn_reflns_av_sigmaI/netI 0.0366
_diffrn_reflns_limit_h_max 11
_diffrn_reflns_limit_h_min -11
_diffrn_reflns_limit_k_max 20
_diffrn_reflns_limit_k_min -20
_diffrn_reflns_limit_l_max 9
_diffrn_reflns_limit_l_min -6
_diffrn_reflns_number 16321
_diffrn_reflns_theta_full 28.26
_diffrn_reflns_theta_max 28.26
_diffrn_reflns_theta_min 2.60
_exptl_absorpt_coefficient_mu 16.456
_exptl_absorpt_correction_T_max 0.720
_exptl_absorpt_correction_T_min 0.458
_exptl_absorpt_correction_type empirical
_exptl_absorpt_process_details SADABS
_exptl_crystal_colour orange
_exptl_crystal_density_diffrn 3.026
_exptl_crystal_density_method 'not measured'
_exptl_crystal_description plate
_exptl_crystal_F_000 808
_exptl_crystal_size_max 0.08
_exptl_crystal_size_mid 0.04
_exptl_crystal_size_min 0.02
_refine_diff_density_max 1.077
_refine_diff_density_min -1.196
_refine_diff_density_rms 0.186
_refine_ls_extinction_method none
_refine_ls_goodness_of_fit_ref 1.060
_refine_ls_hydrogen_treatment none
_refine_ls_matrix_type full
_refine_ls_number_parameters 97
_refine_ls_number_reflns 1316
_refine_ls_number_restraints 90
_refine_ls_restrained_S_all 1.043
_refine_ls_R_factor_all 0.0274
_refine_ls_R_factor_gt 0.0191
_refine_ls_shift/su_max 0.001
_refine_ls_shift/su_mean 0.000
_refine_ls_structure_factor_coef Fsqd
_refine_ls_weighting_details 'calc w=1/[\s^2^(Fo^2^)+(0.0212P)^2^+0.0000P] where P=(Fo^2^+2Fc^2^)/3'
_refine_ls_weighting_scheme calc
_refine_ls_wR_factor_gt 0.0465
_refine_ls_wR_factor_ref 0.0478
_reflns_number_gt 1094
_reflns_number_total 1316
_reflns_threshold_expression >2sigma(I)
_cod_data_source_file ic1000792_si_002_1.cif
_cod_data_source_block 2
_cod_database_code 4316566

loop_
_symmetry_equiv_pos_as_xyz
'x, y, z'
'-x, -y, z+1/2'
'-x, y+1/2, -z+1/2'
'x, -y+1/2, -z'
'-x, -y, -z'
'x, y, -z-1/2'
'x, -y-1/2, z-1/2'
'-x, y-1/2, z'

loop_
_atom_site_label
_atom_site_type_symbol
_atom_site_fract_x
_atom_site_fract_y
_atom_site_fract_z
_atom_site_U_iso_or_equiv
_atom_site_adp_type
_atom_site_occupancy
_atom_site_symmetry_multiplicity
_atom_site_calc_flag
_atom_site_refinement_flags
_atom_site_disorder_assembly
_atom_site_disorder_group
U1 U 0.56028(3) 0.477578(14) 0.2500 0.00624(8) Uani 1 2 d SU . .
O1 O 0.4375(6) 0.3847(3) 0.2500 0.0100(9) Uani 1 2 d SU . .
O2 O 0.6833(5) 0.5706(3) 0.2500 0.0100(9) Uani 1 2 d SU . .
O3 O 0.7949(6) 0.3948(3) 0.2500 0.0096(9) Uani 1 2 d SDU A .
O4 O 0.6196(4) 0.45316(19) 0.5575(4) 0.0091(7) Uani 1 1 d U . .
C1 C 0.8315(8) 0.3164(4) 0.2500 0.0065(12) Uani 1 2 d SDU . .
C2 C 0.9745(10) 0.2727(5) 0.1991(10) 0.0084(16) Uani 0.50 1 d PDU A -1
C3 C 0.8920(9) 0.1905(5) 0.2148(11) 0.0084(16) Uani 0.50 1 d PDU A -1
C4 C 0.7508(9) 0.2354(5) 0.2774(16) 0.0084(16) Uani 0.50 1 d PDU A -1
O20 O 1.1121(8) 0.2973(4) 0.1700(9) 0.0134(15) Uani 0.50 1 d PDU A -1
O30 O 0.9212(7) 0.1139(4) 0.1790(8) 0.0109(14) Uani 0.50 1 d PDU A -1
O40 O 0.6199(7) 0.2121(4) 0.3388(9) 0.0087(14) Uani 0.50 1 d PDU A -1
N1 N 0.3689(9) 0.2290(4) 0.0519(10) 0.0065(16) Uani 0.50 1 d P B -1
N2 N 1.1019(9) 0.4526(5) 0.1135(11) 0.0124(18) Uani 0.50 1 d P . .

loop_
_atom_site_aniso_label
_atom_site_aniso_U_11
_atom_site_aniso_U_22
_atom_site_aniso_U_33
_atom_site_aniso_U_23
_atom_site_aniso_U_13
_atom_site_aniso_U_12
U1 0.00705(12) 0.00509(11) 0.00659(12) 0.000 0.000 0.00022(11)
O1 0.014(2) 0.006(2) 0.010(2) 0.000 0.000 0.001(2)
O2 0.006(2) 0.007(2) 0.017(2) 0.000 0.000 -0.001(2)
O3 0.009(2) 0.007(2) 0.013(2) 0.000 0.000 0.0021(19)
O4 0.0112(17) 0.0103(16) 0.0058(16) -0.0003(12) 0.0008(13) 0.0028(13)
C1 0.005(3) 0.011(3) 0.004(3) 0.000 0.000 -0.002(2)
C2 0.006(2) 0.007(2) 0.012(5) 0.001(2) -0.0022(19) -0.0005(16)
C3 0.006(2) 0.007(2) 0.012(5) 0.001(2) -0.0022(19) -0.0005(16)
C4 0.006(2) 0.007(2) 0.012(5) 0.001(2) -0.0022(19) -0.0005(16)
O20 0.007(3) 0.009(3) 0.024(4) -0.003(3) 0.006(3) -0.002(3)
O30 0.011(4) 0.007(3) 0.014(3) -0.002(2) 0.002(3) 0.001(3)
O40 0.005(3) 0.009(3) 0.012(4) 0.002(3) 0.007(3) 0.000(2)
N1 0.008(4) 0.004(4) 0.008(5) -0.003(3) -0.001(3) 0.000(3)
N2 0.013(4) 0.009(4) 0.016(5) 0.002(3) 0.004(3) -0.003(3)

loop_
_atom_type_symbol
_atom_type_description
_atom_type_scat_dispersion_real
_atom_type_scat_dispersion_imag
_atom_type_scat_source
C C 0.0033 0.0016 'International Tables Vol C Tables 4.2.6.8 and 6.1.1.4'
H H 0.0000 0.0000 'International Tables Vol C Tables 4.2.6.8 and 6.1.1.4'
O O 0.0106 0.0060 'International Tables Vol C Tables 4.2.6.8 and 6.1.1.4'
U U -9.6767 9.6646 'International Tables Vol C Tables 4.2.6.8 and 6.1.1.4'
N N 0.0061 0.0033 'International Tables Vol C Tables 4.2.6.8 and 6.1.1.4'

loop_
_geom_angle_atom_site_label_1
_geom_angle_atom_site_label_2
_geom_angle_atom_site_label_3
_geom_angle
_geom_angle_site_symmetry_1
_geom_angle_site_symmetry_3
_geom_angle_publ_flag
O1 U1 O2 180.0(2) . . ?
O1 U1 O4 89.75(14) . 2_664 ?
O2 U1 O4 90.28(14) . 2_664 ?
O1 U1 O4 89.75(14) . 5_666 ?
O2 U1 O4 90.28(14) . 5_666 ?
O4 U1 O4 74.34(15) 2_664 5_666 ?
O1 U1 O4 89.60(8) . . ?
O2 U1 O4 90.39(8) . . ?
O4 U1 O4 142.73(9) 2_664 . ?
O4 U1 O4 68.39(13) 5_666 . ?
O1 U1 O4 89.60(8) . 6_556 ?
O2 U1 O4 90.39(8) . 6_556 ?
O4 U1 O4 68.40(13) 2_664 6_556 ?
O4 U1 O4 142.74(9) 5_666 6_556 ?
O4 U1 O4 148.85(15) . 6_556 ?
O1 U1 O3 92.65(18) . . ?
O2 U1 O3 87.31(18) . . ?
O4 U1 O3 142.77(8) 2_664 . ?
O4 U1 O3 142.77(8) 5_666 . ?
O4 U1 O3 74.47(8) . . ?
O4 U1 O3 74.47(8) 6_556 . ?
O1 U1 U1 89.60(5) . 5_666 ?
O2 U1 U1 90.41(5) . 5_666 ?
O4 U1 U1 108.58(8) 2_664 5_666 ?
O4 U1 U1 34.24(8) 5_666 5_666 ?
O4 U1 U1 34.16(8) . 5_666 ?
O4 U1 U1 176.88(8) 6_556 5_666 ?
O3 U1 U1 108.588(7) . 5_666 ?
O1 U1 U1 89.60(5) . 5_665 ?
O2 U1 U1 90.41(5) . 5_665 ?
O4 U1 U1 34.24(8) 2_664 5_665 ?
O4 U1 U1 108.58(8) 5_666 5_665 ?
O4 U1 U1 176.87(8) . 5_665 ?
O4 U1 U1 34.16(8) 6_556 5_665 ?
O3 U1 U1 108.588(7) . 5_665 ?
U1 U1 U1 142.813(14) 5_666 5_665 ?
C1 O3 U1 137.2(4) . . ?
U1 O4 U1 111.61(13) 5_666 . ?
O3 C1 C2 131.8(6) . . ?
O3 C1 C2 131.8(6) . 6_556 ?
C2 C1 C2 30.1(6) . 6_556 ?
O3 C1 C4 136.8(7) . . ?
C2 C1 C4 91.1(6) . . ?
C2 C1 C4 87.0(6) 6_556 . ?
O3 C1 C4 136.8(7) . 6_556 ?
C2 C1 C4 87.0(6) . 6_556 ?
C2 C1 C4 91.1(6) 6_556 6_556 ?
C4 C1 C4 16.0(9) . 6_556 ?
O20 C2 C1 133.2(8) . . ?
O20 C2 C3 136.9(8) . . ?
C1 C2 C3 89.6(6) . . ?
O30 C3 C2 136.6(8) . . ?
O30 C3 C4 133.5(8) . . ?
C2 C3 C4 89.7(6) . . ?
O40 C4 C1 136.1(8) . . ?
O40 C4 C3 134.4(7) . . ?
C1 C4 C3 89.4(6) . . ?

loop_
_geom_bond_atom_site_label_1
_geom_bond_atom_site_label_2
_geom_bond_distance
_geom_bond_site_symmetry_2
_geom_bond_publ_flag
U1 O1 1.793(4) . ?
U1 O2 1.796(4) . ?
U1 O4 2.357(3) 2_664 ?
U1 O4 2.357(3) 5_666 ?
U1 O4 2.362(3) . ?
U1 O4 2.362(3) 6_556 ?
U1 O3 2.383(5) . ?
U1 U1 3.9027(2) 5_666 ?
U1 U1 3.9027(2) 5_665 ?
O3 C1 1.268(7) . ?
O4 U1 2.357(3) 5_666 ?
C1 C2 1.448(10) . ?
C1 C2 1.448(10) 6_556 ?
C1 C4 1.459(9) . ?
C1 C4 1.459(9) 6_556 ?
C2 O20 1.253(10) . ?
C2 C3 1.473(11) . ?
C3 O30 1.255(9) . ?
C3 C4 1.469(12) . ?
C4 O40 1.258(10) . ?
